data_7011365
loop_
_publ_author_name
'Yoshikawa, Hirofumi'
'Nishikiori, Shin-ichi'
'Watanabe, Tokuko'
'Ishida, Toshimasa'
'Watanabe, Go'
'Murakami, Makoto'
'Suwinska, Kinga'
'Luboradzki, Roman'
'Lipkowski, Janusz'

_publ_section_title
;
 Polycyano--polycadmate host clathrates including a methylviologen
 dication. Syntheses, crystal structures and photo-induced reduction of
 methylviologen dication
;
_journal_issue 9
_journal_name_full 'Journal of the Chemical Society, Dalton Transactions'
_journal_page_first 1907
_journal_paper_doi 10.1039/b111059d
_journal_year 2002
_chemical_formula_structural 'Cd5 (C12 N12)(C12 N2 H14)(C7 H8)'
_chemical_formula_sum 'C31 H22 Cd5 N14'
_chemical_formula_weight 1152.67
_space_group_IT_number 74
_symmetry_cell_setting orthorhombic
_symmetry_space_group_name_Hall '-I 2 2b'
_symmetry_space_group_name_H-M 'I c m m'
_atom_sites_solution_hydrogens geom
_atom_sites_solution_primary direct
_atom_sites_solution_secondary difmap
_audit_creation_method SHELXL-97
_cell_angle_alpha 90.00
_cell_angle_beta 90.00
_cell_angle_gamma 90.00
_cell_formula_units_Z 4
_cell_length_a 11.4002(4)
_cell_length_b 23.4038(11)
_cell_length_c 15.6457(4)
_cell_measurement_temperature 293(2)
_cell_volume 4174.4(3)
_computing_molecular_graphics 'ORTEP 3 for windows'
_computing_structure_refinement 'SHELXL-97 (Sheldrick, 1997)'
_computing_structure_solution 'SHELXS-97 (Sheldrick, 1990)'
_diffrn_ambient_temperature 293(2)
_diffrn_measurement_device_type 'Rigaku RAXIS-RAPID'
_diffrn_measurement_method \w
_diffrn_radiation_monochromator graphite
_diffrn_radiation_source 'fine-focus sealed tube'
_diffrn_radiation_type MoK\a
_diffrn_radiation_wavelength 0.71073
_diffrn_reflns_av_R_equivalents 0.035
_diffrn_reflns_av_sigmaI/netI 0.0338
_diffrn_reflns_limit_h_max 0
_diffrn_reflns_limit_h_min -16
_diffrn_reflns_limit_k_max 32
_diffrn_reflns_limit_k_min 0
_diffrn_reflns_limit_l_max 22
_diffrn_reflns_limit_l_min 0
_diffrn_reflns_number 34097
_diffrn_reflns_theta_max 30.03
_diffrn_reflns_theta_min 1.74
_exptl_absorpt_coefficient_mu 2.526
_exptl_crystal_colour colorless
_exptl_crystal_density_diffrn 1.840
_exptl_crystal_density_meas ?
_exptl_crystal_description needle
_exptl_crystal_F_000 2184
_exptl_crystal_size_max 0.40
_exptl_crystal_size_mid 0.10
_exptl_crystal_size_min 0.10
_refine_diff_density_max 0.605
_refine_diff_density_min -1.036
_refine_diff_density_rms 0.117
_refine_ls_extinction_method none
_refine_ls_goodness_of_fit_ref 0.896
_refine_ls_hydrogen_treatment noref
_refine_ls_matrix_type full
_refine_ls_number_parameters 132
_refine_ls_number_reflns 3229
_refine_ls_number_restraints 0
_refine_ls_restrained_S_all 0.896
_refine_ls_R_factor_all 0.0360
_refine_ls_R_factor_gt 0.0276
_refine_ls_shift/su_max 0.001
_refine_ls_shift/su_mean 0.000
_refine_ls_structure_factor_coef Fsqd
_refine_ls_weighting_details 'calc w=1/[\s^2^(Fo^2^)+(0.0453P)^2^+0.0000P] where P=(Fo^2^+2Fc^2^)/3'
_refine_ls_weighting_scheme calc
_refine_ls_wR_factor_gt 0.0697
_refine_ls_wR_factor_ref 0.0741
_reflns_number_gt 2559
_reflns_number_total 3229
_reflns_threshold_expression >2sigma(I)
_cod_data_source_file b111059d.txt
_cod_data_source_block III-2
_cod_depositor_comments
;
The following automatic conversions were performed:
'_atom_site_symetry_multiplicity' tag replaced with
'_atom_site_symmetry_multiplicity'.

Automatic conversion script
Id: cif_correct_tags 1440 2010-10-19 06:21:57Z saulius 
;
_cod_original_sg_symbol_H-M Icmm
_cod_database_code 7011365

loop_
_symmetry_equiv_pos_as_xyz
'x, y, z'
'x, -y+1/2, -z'
'-x, -y, z'
'-x, y+1/2, -z'
'x+1/2, y+1/2, z+1/2'
'x+1/2, -y+1, -z+1/2'
'-x+1/2, -y+1/2, z+1/2'
'-x+1/2, y+1, -z+1/2'
'-x, -y, -z'
'-x, y-1/2, z'
'x, y, -z'
'x, -y-1/2, z'
'-x+1/2, -y+1/2, -z+1/2'
'-x+1/2, y, z+1/2'
'x+1/2, y+1/2, -z+1/2'
'x+1/2, -y, z+1/2'

loop_
_atom_site_label
_atom_site_type_symbol
_atom_site_fract_x
_atom_site_fract_y
_atom_site_fract_z
_atom_site_U_iso_or_equiv
_atom_site_adp_type
_atom_site_occupancy
_atom_site_symmetry_multiplicity
_atom_site_calc_flag
_atom_site_refinement_flags
_atom_site_disorder_assembly
_atom_site_disorder_group
Cd1 Cd 0.0000 0.0000 0.0000 0.03618(8) Uani 1 4 d S . .
Cd2 Cd 0.2500 0.130897(10) 0.2500 0.03824(7) Uani 1 2 d S . .
Cd3 Cd 0.40354(2) -0.134988(15) 0.0000 0.05712(10) Uani 1 2 d S . .
C1 C 0.1477(2) 0.08241(11) 0.15107(15) 0.0463(5) Uani 1 1 d . . .
N1 N 0.0925(2) 0.05613(10) 0.10555(14) 0.0532(5) Uani 1 1 d . . .
C2 C 0.2412(3) -0.08602(19) 0.0000 0.0543(9) Uani 1 2 d S . .
N2 N 0.1586(3) -0.06008(16) 0.0000 0.0586(8) Uani 1 2 d S . .
C3 C 0.4904(3) 0.12616(18) 0.1147(2) 0.0753(10) Uani 1 1 d . . .
N3 N 0.4263(3) 0.12695(18) 0.1659(2) 0.0949(12) Uani 1 1 d . . .
CN1 C 0.2500 0.22587(15) 0.2500 0.0553(9) Uani 1 2 d S . .
CN2 C 0.3513(4) -0.2259(2) 0.0000 0.0975(18) Uani 1 2 d S . .
N101 N 0.7500 0.10166(16) 0.2500 0.0755(13) Uani 1 2 d S . .
C101 C 0.6683(4) 0.12915(15) 0.2903(3) 0.0844(12) Uani 1 1 d . . .
H101 H 0.6109 0.1086 0.3192 0.101 Uiso 1 1 calc R . .
C102 C 0.6638(3) 0.18796(13) 0.2916(2) 0.0669(8) Uani 1 1 d . . .
H102 H 0.6035 0.2067 0.3201 0.080 Uiso 1 1 calc R . .
C103 C 0.7500 0.21882(16) 0.2500 0.0438(7) Uani 1 2 d S . .
C111 C 0.7500 0.0384(3) 0.2500 0.171(6) Uani 1 2 d S . .
H111 H 0.7269 0.0247 0.1947 0.257 Uiso 0.50 1 calc PR . .
H121 H 0.6958 0.0247 0.2923 0.257 Uiso 0.50 1 calc PR . .
H131 H 0.8273 0.0247 0.2631 0.257 Uiso 0.50 1 calc PR . .
C201 C 0.3056(7) 0.2500 0.5000 0.0640(15) Uani 1 4 d S . .
C202 C 0.3617(7) 0.2015(2) 0.5000 0.0825(16) Uani 1 2 d S . .
H202 H 0.3188 0.1676 0.5000 0.099 Uiso 1 2 calc SR . .
C203 C 0.4784(7) 0.1987(4) 0.5000 0.114(3) Uani 1 2 d S . .
H203 H 0.5158 0.1634 0.5000 0.136 Uiso 1 2 calc SR . .
C204 C 0.5458(7) 0.2500 0.5000 0.166(8) Uani 1 4 d S . .
H204 H 0.6274 0.2500 0.5000 0.199 Uiso 1 4 calc SR . .
C205 C 0.1683(9) 0.2500 0.5000 0.144(6) Uani 1 4 d S . .
H215 H 0.1403 0.2478 0.4422 0.217 Uiso 0.25 1 calc PR . .
H225 H 0.1403 0.2845 0.5260 0.217 Uiso 0.25 1 calc PR . .
H235 H 0.1403 0.2177 0.5318 0.217 Uiso 0.25 1 calc PR . .

loop_
_atom_site_aniso_label
_atom_site_aniso_U_11
_atom_site_aniso_U_22
_atom_site_aniso_U_33
_atom_site_aniso_U_23
_atom_site_aniso_U_13
_atom_site_aniso_U_12
Cd1 0.03622(15) 0.03404(16) 0.03828(15) 0.000 0.000 0.00011(13)
Cd2 0.04665(13) 0.03040(12) 0.03767(12) 0.000 -0.00183(9) 0.000
Cd3 0.03713(13) 0.0841(3) 0.05011(16) 0.000 0.000 0.01320(13)
C1 0.0552(12) 0.0394(12) 0.0444(11) -0.0020(10) -0.0026(11) -0.0014(11)
N1 0.0631(13) 0.0468(12) 0.0497(11) -0.0065(10) -0.0068(10) -0.0060(10)
C2 0.0421(17) 0.058(2) 0.063(2) 0.000 0.000 0.0035(18)
N2 0.0447(16) 0.0540(19) 0.077(2) 0.000 0.000 0.0092(15)
C3 0.0545(15) 0.108(3) 0.0634(18) -0.0041(18) 0.0034(15) 0.0156(18)
N3 0.079(2) 0.143(4) 0.0631(18) 0.0129(18) 0.0213(16) 0.007(2)
CN1 0.078(2) 0.0365(16) 0.0514(18) 0.000 -0.0046(16) 0.000
CN2 0.053(2) 0.093(4) 0.147(5) 0.000 0.000 -0.002(2)
N101 0.132(4) 0.0370(19) 0.058(2) 0.000 -0.006(2) 0.000
C101 0.114(3) 0.060(2) 0.079(2) 0.0094(18) 0.006(2) -0.033(2)
C102 0.0723(18) 0.0533(16) 0.0751(19) -0.0008(15) 0.0200(17) -0.0103(15)
C103 0.0511(18) 0.0410(18) 0.0392(15) 0.000 -0.0044(13) 0.000
C111 0.359(18) 0.036(3) 0.118(6) 0.000 -0.008(8) 0.000
C201 0.077(4) 0.062(4) 0.053(3) 0.000 0.000 0.000
C202 0.122(5) 0.046(2) 0.080(3) 0.000 0.000 0.006(3)
C203 0.118(6) 0.133(7) 0.090(4) 0.000 0.000 0.086(5)
C204 0.035(3) 0.40(3) 0.063(5) 0.000 0.000 0.000
C205 0.063(5) 0.257(18) 0.113(8) 0.000 0.000 0.000

loop_
_atom_type_symbol
_atom_type_description
_atom_type_scat_dispersion_real
_atom_type_scat_dispersion_imag
_atom_type_scat_source
C C 0.0033 0.0016 'International Tables Vol C Tables 4.2.6.8 and 6.1.1.4'
H H 0.0000 0.0000 'International Tables Vol C Tables 4.2.6.8 and 6.1.1.4'
N N 0.0061 0.0033 'International Tables Vol C Tables 4.2.6.8 and 6.1.1.4'
O O 0.0106 0.0060 'International Tables Vol C Tables 4.2.6.8 and 6.1.1.4'
Cd Cd -0.8075 1.2024 'International Tables Vol C Tables 4.2.6.8 and 6.1.1.4'

loop_
_geom_angle_atom_site_label_1
_geom_angle_atom_site_label_2
_geom_angle_atom_site_label_3
_geom_angle
_geom_angle_site_symmetry_1
_geom_angle_site_symmetry_3
_geom_angle_publ_flag
N2 Cd1 N2 180.0 9 . ?
N2 Cd1 N1 90.64(9) 9 . ?
N2 Cd1 N1 89.36(9) . . ?
N2 Cd1 N1 90.64(9) 9 11 ?
N2 Cd1 N1 89.36(9) . 11 ?
N1 Cd1 N1 88.85(12) . 11 ?
N2 Cd1 N1 89.36(9) 9 9 ?
N2 Cd1 N1 90.64(9) . 9 ?
N1 Cd1 N1 180.0 . 9 ?
N1 Cd1 N1 91.15(12) 11 9 ?
N2 Cd1 N1 89.36(9) 9 3 ?
N2 Cd1 N1 90.64(9) . 3 ?
N1 Cd1 N1 91.15(12) . 3 ?
N1 Cd1 N1 180.0 11 3 ?
N1 Cd1 N1 88.85(12) 9 3 ?
CN1 Cd2 C1 120.35(6) . . ?
CN1 Cd2 C1 120.35(6) . 8_545 ?
C1 Cd2 C1 119.29(13) . 8_545 ?
CN1 Cd2 N3 92.20(10) . . ?
C1 Cd2 N3 92.12(12) . . ?
C1 Cd2 N3 85.65(11) 8_545 . ?
CN1 Cd2 N3 92.20(10) . 8_545 ?
C1 Cd2 N3 85.65(11) . 8_545 ?
C1 Cd2 N3 92.12(12) 8_545 8_545 ?
N3 Cd2 N3 175.6(2) . 8_545 ?
C3 Cd3 C3 111.30(19) 3_655 9_655 ?
C3 Cd3 C2 115.02(11) 3_655 . ?
C3 Cd3 C2 115.02(11) 9_655 . ?
C3 Cd3 CN2 103.97(13) 3_655 . ?
C3 Cd3 CN2 103.97(13) 9_655 . ?
C2 Cd3 CN2 106.14(17) . . ?
N1 C1 Cd2 175.4(2) . . ?
C1 N1 Cd1 172.5(2) . . ?
N2 C2 Cd3 179.0(4) . . ?
C2 N2 Cd1 174.9(4) . . ?
N3 C3 Cd3 169.4(4) . 9_655 ?
C3 N3 Cd2 165.6(3) . . ?
CN1 CN1 Cd2 180.0 13 . ?
CN2 CN2 Cd3 164.37(12) 2_545 . ?
C101 N101 C101 120.5(4) 8_645 . ?
C101 N101 C111 119.8(2) 8_645 . ?
C101 N101 C111 119.8(2) . . ?
N101 C101 C102 122.0(4) . . ?
C101 C102 C103 119.3(3) . . ?
C102 C103 C102 117.0(4) . 8_645 ?
C102 C103 C103 121.51(19) . 12_565 ?
C102 C103 C103 121.51(19) 8_645 12_565 ?
C202 C201 C202 121.2(9) 12_565 . ?
C202 C201 C205 119.4(4) 12_565 . ?
C202 C201 C205 119.4(4) . . ?
C201 C202 C203 122.2(7) . . ?
C202 C203 C204 119.8(6) . . ?
C203 C204 C203 114.7(7) . 12_565 ?

loop_
_geom_bond_atom_site_label_1
_geom_bond_atom_site_label_2
_geom_bond_distance
_geom_bond_site_symmetry_2
_geom_bond_publ_flag
Cd1 N2 2.290(3) 9 ?
Cd1 N2 2.290(3) . ?
Cd1 N1 2.359(2) . ?
Cd1 N1 2.359(2) 11 ?
Cd1 N1 2.359(2) 9 ?
Cd1 N1 2.359(2) 3 ?
Cd2 CN1 2.223(4) . ?
Cd2 C1 2.245(2) . ?
Cd2 C1 2.245(2) 8_545 ?
Cd2 N3 2.404(3) . ?
Cd2 N3 2.404(3) 8_545 ?
Cd3 C3 2.174(4) 3_655 ?
Cd3 C3 2.174(4) 9_655 ?
Cd3 C2 2.177(4) . ?
Cd3 CN2 2.208(6) . ?
C1 N1 1.132(3) . ?
C2 N2 1.121(5) . ?
C3 N3 1.084(4) . ?
C3 Cd3 2.174(4) 9_655 ?
CN1 CN1 1.129(7) 13 ?
CN2 CN2 1.130(11) 2_545 ?
N101 C101 1.296(5) 8_645 ?
N101 C101 1.296(5) . ?
N101 C111 1.481(7) . ?
C101 C102 1.377(5) . ?
C102 C103 1.382(4) . ?
C103 C102 1.382(4) 8_645 ?
C103 C103 1.459(7) 12_565 ?
C201 C202 1.304(7) 12_565 ?
C201 C202 1.304(7) . ?
C201 C205 1.564(12) . ?
C202 C203 1.332(11) . ?
C203 C204 1.426(11) . ?
C204 C203 1.426(11) 12_565 ?
